data_7720684
loop_
_publ_author_name
'Shibata, Kaname'
'Michiue, Kenji'
'Motuzis, Ignas'
'Elsegood, Mark R. J.'
'Redshaw, Carl'

_publ_section_title
;
 Vanadyl complexes supported by O,O- and N,O-chelate ligation: structures
 and polymerization catalysis.
;
_journal_issue 14
_journal_name_full 'Dalton transactions (Cambridge, England : 2003)'
_journal_page_first 5644
_journal_page_last 5666
_journal_paper_doi 10.1039/d6dt00387g
_journal_volume 55
_journal_year 2026
_chemical_formula_moiety 'C19 H23 Br2 N O'
_chemical_formula_sum 'C19 H23 Br2 N O'
_chemical_formula_weight 441.20
_space_group_crystal_system monoclinic
_space_group_IT_number 15
_space_group_name_Hall '-C 2yc'
_space_group_name_H-M_alt 'C 1 2/c 1'
_atom_sites_solution_hydrogens mixed
_atom_sites_solution_primary iterative
_audit_creation_method SHELXL-2019/3
_audit_update_record
;
2026-01-19 deposited with the CCDC.	2026-03-10 downloaded from the CCDC.
;
_cell_angle_alpha 90
_cell_angle_beta 106.191(2)
_cell_angle_gamma 90
_cell_formula_units_Z 8
_cell_length_a 21.4659(4)
_cell_length_b 12.29544(18)
_cell_length_c 14.7105(3)
_cell_measurement_reflns_used 33691
_cell_measurement_temperature 100(2)
_cell_measurement_theta_max 38.13
_cell_measurement_theta_min 2.22
_cell_volume 3728.59(12)
_computing_cell_refinement 'CrysAlisPro 1.171.43.128a (Rigaku OD, 2024)'
_computing_data_collection 'CrysAlisPro system (CCD 43.127a 64-bit (release 16-06-2024))'
_computing_data_reduction 'CrysAlisPro 1.171.43.128a (Rigaku OD, 2024)'
_computing_molecular_graphics 'Bruker SHELXTL'
_computing_publication_material 'Bruker SHELXTL'
_computing_structure_refinement 'SHELXL-2019/3 (Sheldrick, 2019)'
_computing_structure_solution 'SHELXT-2018/2 (Sheldrick, 2015)'
_diffrn_ambient_temperature 100(2)
_diffrn_detector_area_resol_mean 10
_diffrn_measured_fraction_theta_full 1.000
_diffrn_measured_fraction_theta_max 0.958
_diffrn_measurement_device 'four-circle diffractometer'
_diffrn_measurement_device_type
; 
Rigaku FRE+ equipped with Arc)Sec VHF Varimax confocal mirrors and an UG2 
goniometer and HyPix 6000HE detector 
;
_diffrn_measurement_method 'profile data from \w-scans'
_diffrn_radiation_collimation 0.2
_diffrn_radiation_type MoK\a
_diffrn_radiation_wavelength 0.71073
_diffrn_reflns_av_R_equivalents 0.0357
_diffrn_reflns_av_unetI/netI 0.0215
_diffrn_reflns_Laue_measured_fraction_full 1.000
_diffrn_reflns_Laue_measured_fraction_max 0.958
_diffrn_reflns_limit_h_max 36
_diffrn_reflns_limit_h_min -36
_diffrn_reflns_limit_k_max 21
_diffrn_reflns_limit_k_min -21
_diffrn_reflns_limit_l_max 25
_diffrn_reflns_limit_l_min -25
_diffrn_reflns_number 80499
_diffrn_reflns_point_group_measured_fraction_full 1.000
_diffrn_reflns_point_group_measured_fraction_max 0.958
_diffrn_reflns_theta_full 25.242
_diffrn_reflns_theta_max 38.189
_diffrn_reflns_theta_min 1.976
_diffrn_source 'Rotating Anode'
_exptl_absorpt_coefficient_mu 4.352
_exptl_absorpt_correction_T_max 1.000
_exptl_absorpt_correction_T_min 0.706
_exptl_absorpt_correction_type multi-scan
_exptl_absorpt_process_details
; 
CrysAlisPro 1.171.43.128a (Rigaku Oxford Diffraction, 2024) 
Empirical absorption correction using spherical harmonics, 
implemented in SCALE3 ABSPACK scaling algorithm. 
;
_exptl_crystal_colour colourless
_exptl_crystal_density_diffrn 1.572
_exptl_crystal_density_method 'not measured'
_exptl_crystal_description block
_exptl_crystal_F_000 1776
_exptl_crystal_recrystallization_method 'Re-crystallisation from solvent: acetonitrile'
_exptl_crystal_size_max 0.200
_exptl_crystal_size_mid 0.120
_exptl_crystal_size_min 0.080
_refine_diff_density_max 0.600
_refine_diff_density_min -0.279
_refine_diff_density_rms 0.070
_refine_ls_extinction_method none
_refine_ls_goodness_of_fit_ref 1.040
_refine_ls_hydrogen_treatment mixed
_refine_ls_matrix_type full
_refine_ls_number_parameters 220
_refine_ls_number_reflns 9858
_refine_ls_number_restraints 0
_refine_ls_restrained_S_all 1.040
_refine_ls_R_factor_all 0.0393
_refine_ls_R_factor_gt 0.0244
_refine_ls_shift/su_max 0.002
_refine_ls_shift/su_mean 0.000
_refine_ls_structure_factor_coef Fsqd
_refine_ls_weighting_details 'w=1/[\s^2^(Fo^2^)+(0.0281P)^2^+1.0987P] where P=(Fo^2^+2Fc^2^)/3'
_refine_ls_weighting_scheme calc
_refine_ls_wR_factor_gt 0.0534
_refine_ls_wR_factor_ref 0.0569
_reflns_Friedel_coverage 0.000
_reflns_number_gt 7915
_reflns_number_total 9858
_reflns_threshold_expression 'I > 2\s(I)'
_cod_data_source_file d6dt00387g2.cif
_cod_data_source_block LH2
_cod_depositor_comments 'Adding full bibliography for 7720679--7720691.cif.'
_cod_original_sg_symbol_H-M 'C 2/c'
_cod_database_code 7720684
_shelx_shelxl_version_number 2019/3
_shelx_space_group_comment
; 
The symmetry employed for this shelxl refinement is uniquely defined 
by the following loop, which should always be used as a source of 
symmetry information in preference to the above space-group names. 
They are only intended as comments. 
;
_shelx_estimated_absorpt_t_min 0.476
_shelx_estimated_absorpt_t_max 0.722

loop_
_space_group_symop_operation_xyz
'x, y, z'
'-x, y, -z+1/2'
'x+1/2, y+1/2, z'
'-x+1/2, y+1/2, -z+1/2'
'-x, -y, -z'
'x, -y, z-1/2'
'-x+1/2, -y+1/2, -z'
'x+1/2, -y+1/2, z-1/2'

loop_
_atom_site_label
_atom_site_type_symbol
_atom_site_fract_x
_atom_site_fract_y
_atom_site_fract_z
_atom_site_U_iso_or_equiv
_atom_site_adp_type
_atom_site_occupancy
_atom_site_site_symmetry_order
_atom_site_calc_flag
_atom_site_refinement_flags_posn
_atom_site_refinement_flags_adp
_atom_site_refinement_flags_occupancy
_atom_site_disorder_assembly
_atom_site_disorder_group
N1 N 0.60746(4) 0.69968(6) 0.32754(6) 0.01837(13) Uani 1 1 d . . . . .
H1A H 0.5918(7) 0.6867(12) 0.2675(11) 0.033(4) Uiso 1 1 d . . . . .
C1 C 0.63865(4) 0.59913(7) 0.37408(7) 0.01811(15) Uani 1 1 d . . . . .
H1B H 0.660538 0.614807 0.441442 0.022 Uiso 1 1 calc R U . . .
H1C H 0.672163 0.575563 0.343729 0.022 Uiso 1 1 calc R U . . .
C2 C 0.59054(4) 0.50776(7) 0.36824(6) 0.01519(14) Uani 1 1 d . . . . .
C3 C 0.52671(4) 0.52756(7) 0.37092(6) 0.01558(14) Uani 1 1 d . . . . .
C4 C 0.48612(4) 0.43889(7) 0.37215(6) 0.01665(14) Uani 1 1 d . . . . .
C5 C 0.50669(5) 0.33269(7) 0.36886(6) 0.01871(15) Uani 1 1 d . . . . .
H5 H 0.478500 0.273461 0.370013 0.022 Uiso 1 1 calc R U . . .
C6 C 0.56935(5) 0.31477(7) 0.36385(7) 0.01831(15) Uani 1 1 d . . . . .
C7 C 0.61123(4) 0.40095(7) 0.36435(6) 0.01729(14) Uani 1 1 d . . . . .
H7 H 0.654281 0.386966 0.362025 0.021 Uiso 1 1 calc R U . . .
O1 O 0.50318(3) 0.62952(5) 0.37262(5) 0.02015(12) Uani 1 1 d . . . . .
H1 H 0.5314(8) 0.6677(13) 0.3617(12) 0.039(4) Uiso 1 1 d . . . . .
Br1 Br 0.40044(2) 0.46468(2) 0.37768(2) 0.02047(2) Uani 1 1 d . . . . .
Br2 Br 0.59771(2) 0.17066(2) 0.35271(2) 0.02636(3) Uani 1 1 d . . . . .
C8 C 0.65079(4) 0.79203(7) 0.34443(7) 0.01895(16) Uani 1 1 d . . . . .
C9 C 0.68204(4) 0.82322(7) 0.27609(7) 0.02094(17) Uani 1 1 d . . . . .
C10 C 0.72327(5) 0.91345(8) 0.29527(8) 0.02561(19) Uani 1 1 d . . . . .
H10 H 0.744481 0.936049 0.249768 0.031 Uiso 1 1 calc R U . . .
C11 C 0.73374(5) 0.97030(8) 0.37910(9) 0.0282(2) Uani 1 1 d . . . . .
H11 H 0.762289 1.030942 0.391250 0.034 Uiso 1 1 calc R U . . .
C12 C 0.70253(5) 0.93874(8) 0.44542(8) 0.02587(19) Uani 1 1 d . . . . .
H12 H 0.709933 0.978424 0.502863 0.031 Uiso 1 1 calc R U . . .
C13 C 0.66033(4) 0.84968(7) 0.42971(7) 0.02069(16) Uani 1 1 d . . . . .
C14 C 0.66778(5) 0.76462(9) 0.18172(8) 0.02563(19) Uani 1 1 d . . . . .
H14 H 0.661777 0.685721 0.193466 0.031 Uiso 1 1 calc R U . . .
C15 C 0.60361(6) 0.80759(12) 0.11636(9) 0.0355(3) Uani 1 1 d . . . . .
H15A H 0.569753 0.803770 0.149248 0.053 Uiso 1 1 calc R U . . .
H15B H 0.590906 0.763117 0.058852 0.053 Uiso 1 1 calc R U . . .
H15C H 0.609248 0.883269 0.099314 0.053 Uiso 1 1 calc R U . . .
C16 C 0.72137(6) 0.77394(10) 0.13216(10) 0.0352(2) Uani 1 1 d . . . . .
H16A H 0.725525 0.849913 0.114572 0.053 Uiso 1 1 calc R U . . .
H16B H 0.710417 0.728637 0.075084 0.053 Uiso 1 1 calc R U . . .
H16C H 0.762544 0.749235 0.175050 0.053 Uiso 1 1 calc R U . . .
C17 C 0.62255(5) 0.82383(7) 0.50047(7) 0.02192(17) Uani 1 1 d . . . . .
H17 H 0.607013 0.746979 0.489607 0.026 Uiso 1 1 calc R U . . .
C18 C 0.56294(5) 0.89758(10) 0.48063(9) 0.0325(2) Uani 1 1 d . . . . .
H18A H 0.576857 0.973558 0.491294 0.049 Uiso 1 1 calc R U . . .
H18B H 0.536707 0.878205 0.523098 0.049 Uiso 1 1 calc R U . . .
H18C H 0.537041 0.888259 0.414771 0.049 Uiso 1 1 calc R U . . .
C19 C 0.66327(6) 0.83355(11) 0.60318(9) 0.0349(2) Uani 1 1 d . . . . .
H19A H 0.702200 0.788349 0.613160 0.052 Uiso 1 1 calc R U . . .
H19B H 0.637766 0.808947 0.645127 0.052 Uiso 1 1 calc R U . . .
H19C H 0.676009 0.909596 0.617260 0.052 Uiso 1 1 calc R U . . .

loop_
_atom_site_aniso_label
_atom_site_aniso_U_11
_atom_site_aniso_U_22
_atom_site_aniso_U_33
_atom_site_aniso_U_23
_atom_site_aniso_U_13
_atom_site_aniso_U_12
N1 0.0156(3) 0.0149(3) 0.0224(4) 0.0039(3) 0.0016(3) -0.0020(2)
C1 0.0150(3) 0.0148(3) 0.0235(4) 0.0024(3) 0.0037(3) -0.0008(3)
C2 0.0155(3) 0.0139(3) 0.0163(3) 0.0015(3) 0.0046(3) -0.0008(3)
C3 0.0154(3) 0.0157(3) 0.0158(3) 0.0010(3) 0.0048(3) 0.0002(3)
C4 0.0155(3) 0.0187(3) 0.0169(4) 0.0015(3) 0.0064(3) -0.0017(3)
C5 0.0204(4) 0.0168(3) 0.0201(4) 0.0023(3) 0.0077(3) -0.0029(3)
C6 0.0221(4) 0.0135(3) 0.0205(4) 0.0020(3) 0.0079(3) 0.0008(3)
C7 0.0172(3) 0.0157(3) 0.0195(4) 0.0017(3) 0.0058(3) 0.0007(3)
O1 0.0180(3) 0.0148(3) 0.0288(3) 0.0001(2) 0.0086(3) 0.0013(2)
Br1 0.01609(4) 0.02610(5) 0.02129(4) 0.00190(3) 0.00864(3) -0.00108(3)
Br2 0.03386(6) 0.01347(4) 0.03518(6) 0.00204(3) 0.01530(4) 0.00236(3)
C8 0.0138(3) 0.0140(3) 0.0269(4) 0.0046(3) 0.0021(3) -0.0010(3)
C9 0.0155(4) 0.0164(4) 0.0294(5) 0.0059(3) 0.0037(3) -0.0005(3)
C10 0.0187(4) 0.0195(4) 0.0381(5) 0.0073(4) 0.0069(4) -0.0038(3)
C11 0.0196(4) 0.0180(4) 0.0446(6) 0.0020(4) 0.0047(4) -0.0060(3)
C12 0.0209(4) 0.0176(4) 0.0360(5) -0.0013(4) 0.0029(4) -0.0031(3)
C13 0.0166(4) 0.0150(3) 0.0279(4) 0.0027(3) 0.0020(3) -0.0002(3)
C14 0.0270(5) 0.0225(4) 0.0281(5) 0.0056(4) 0.0090(4) -0.0039(4)
C15 0.0296(6) 0.0430(6) 0.0294(5) 0.0114(5) 0.0009(4) -0.0101(5)
C16 0.0380(6) 0.0323(5) 0.0410(6) 0.0069(5) 0.0203(5) -0.0020(5)
C17 0.0205(4) 0.0168(4) 0.0268(4) 0.0003(3) 0.0038(3) -0.0005(3)
C18 0.0239(5) 0.0292(5) 0.0459(7) 0.0082(5) 0.0122(5) 0.0043(4)
C19 0.0293(6) 0.0435(7) 0.0276(5) 0.0007(5) 0.0009(4) -0.0040(5)

loop_
_atom_type_symbol
_atom_type_description
_atom_type_scat_dispersion_real
_atom_type_scat_dispersion_imag
_atom_type_scat_source
C C 0.0033 0.0016 'International Tables Vol C Tables 4.2.6.8 and 6.1.1.4'
H H 0.0000 0.0000 'International Tables Vol C Tables 4.2.6.8 and 6.1.1.4'
N N 0.0061 0.0033 'International Tables Vol C Tables 4.2.6.8 and 6.1.1.4'
O O 0.0106 0.0060 'International Tables Vol C Tables 4.2.6.8 and 6.1.1.4'
Cl Cl 0.1484 0.1585 'International Tables Vol C Tables 4.2.6.8 and 6.1.1.4'
Br Br -0.2901 2.4595 'International Tables Vol C Tables 4.2.6.8 and 6.1.1.4'

loop_
_geom_angle_atom_site_label_1
_geom_angle_atom_site_label_2
_geom_angle_atom_site_label_3
_geom_angle
_geom_angle_site_symmetry_1
_geom_angle_site_symmetry_3
_geom_angle_publ_flag
C8 N1 C1 112.99(7) . . ?
C8 N1 H1A 111.6(10) . . ?
C1 N1 H1A 108.3(10) . . ?
N1 C1 C2 112.38(7) . . ?
N1 C1 H1B 109.1 . . ?
C2 C1 H1B 109.1 . . ?
N1 C1 H1C 109.1 . . ?
C2 C1 H1C 109.1 . . ?
H1B C1 H1C 107.9 . . ?
C7 C2 C3 119.34(8) . . ?
C7 C2 C1 118.84(8) . . ?
C3 C2 C1 121.76(8) . . ?
O1 C3 C4 118.98(8) . . ?
O1 C3 C2 122.22(8) . . ?
C4 C3 C2 118.80(8) . . ?
C5 C4 C3 121.95(8) . . ?
C5 C4 Br1 118.92(7) . . ?
C3 C4 Br1 119.13(7) . . ?
C4 C5 C6 118.43(8) . . ?
C4 C5 H5 120.8 . . ?
C6 C5 H5 120.8 . . ?
C5 C6 C7 121.02(8) . . ?
C5 C6 Br2 119.56(7) . . ?
C7 C6 Br2 119.39(7) . . ?
C6 C7 C2 120.43(8) . . ?
C6 C7 H7 119.8 . . ?
C2 C7 H7 119.8 . . ?
C3 O1 H1 103.1(11) . . ?
C13 C8 C9 121.33(8) . . ?
C13 C8 N1 118.46(8) . . ?
C9 C8 N1 120.20(9) . . ?
C10 C9 C8 118.21(10) . . ?
C10 C9 C14 121.08(9) . . ?
C8 C9 C14 120.59(8) . . ?
C11 C10 C9 121.22(10) . . ?
C11 C10 H10 119.4 . . ?
C9 C10 H10 119.4 . . ?
C10 C11 C12 119.84(9) . . ?
C10 C11 H11 120.1 . . ?
C12 C11 H11 120.1 . . ?
C11 C12 C13 121.43(10) . . ?
C11 C12 H12 119.3 . . ?
C13 C12 H12 119.3 . . ?
C12 C13 C8 117.96(9) . . ?
C12 C13 C17 119.66(9) . . ?
C8 C13 C17 122.20(8) . . ?
C9 C14 C16 114.46(9) . . ?
C9 C14 C15 109.03(10) . . ?
C16 C14 C15 109.78(9) . . ?
C9 C14 H14 107.8 . . ?
C16 C14 H14 107.8 . . ?
C15 C14 H14 107.8 . . ?
C14 C15 H15A 109.5 . . ?
C14 C15 H15B 109.5 . . ?
H15A C15 H15B 109.5 . . ?
C14 C15 H15C 109.5 . . ?
H15A C15 H15C 109.5 . . ?
H15B C15 H15C 109.5 . . ?
C14 C16 H16A 109.5 . . ?
C14 C16 H16B 109.5 . . ?
H16A C16 H16B 109.5 . . ?
C14 C16 H16C 109.5 . . ?
H16A C16 H16C 109.5 . . ?
H16B C16 H16C 109.5 . . ?
C13 C17 C19 113.21(9) . . ?
C13 C17 C18 108.85(8) . . ?
C19 C17 C18 111.15(10) . . ?
C13 C17 H17 107.8 . . ?
C19 C17 H17 107.8 . . ?
C18 C17 H17 107.8 . . ?
C17 C18 H18A 109.5 . . ?
C17 C18 H18B 109.5 . . ?
H18A C18 H18B 109.5 . . ?
C17 C18 H18C 109.5 . . ?
H18A C18 H18C 109.5 . . ?
H18B C18 H18C 109.5 . . ?
C17 C19 H19A 109.5 . . ?
C17 C19 H19B 109.5 . . ?
H19A C19 H19B 109.5 . . ?
C17 C19 H19C 109.5 . . ?
H19A C19 H19C 109.5 . . ?
H19B C19 H19C 109.5 . . ?

loop_
_geom_bond_atom_site_label_1
_geom_bond_atom_site_label_2
_geom_bond_distance
_geom_bond_site_symmetry_2
_geom_bond_publ_flag
N1 C8 1.4447(11) . ?
N1 C1 1.4799(11) . ?
N1 H1A 0.868(16) . ?
C1 C2 1.5121(12) . ?
C1 H1B 0.9900 . ?
C1 H1C 0.9900 . ?
C2 C7 1.3927(12) . ?
C2 C3 1.4029(12) . ?
C3 O1 1.3543(10) . ?
C3 C4 1.3988(12) . ?
C4 C5 1.3835(12) . ?
C4 Br1 1.8903(9) . ?
C5 C6 1.3851(13) . ?
C5 H5 0.9500 . ?
C6 C7 1.3882(12) . ?
C6 Br2 1.8955(9) . ?
C7 H7 0.9500 . ?
O1 H1 0.817(17) . ?
C8 C13 1.4053(14) . ?
C8 C9 1.4085(14) . ?
C9 C10 1.3980(13) . ?
C9 C14 1.5175(15) . ?
C10 C11 1.3804(17) . ?
C10 H10 0.9500 . ?
C11 C12 1.3840(17) . ?
C11 H11 0.9500 . ?
C12 C13 1.3987(13) . ?
C12 H12 0.9500 . ?
C13 C17 1.5207(15) . ?
C14 C16 1.5284(16) . ?
C14 C15 1.5369(16) . ?
C14 H14 1.0000 . ?
C15 H15A 0.9800 . ?
C15 H15B 0.9800 . ?
C15 H15C 0.9800 . ?
C16 H16A 0.9800 . ?
C16 H16B 0.9800 . ?
C16 H16C 0.9800 . ?
C17 C19 1.5246(15) . ?
C17 C18 1.5286(15) . ?
C17 H17 1.0000 . ?
C18 H18A 0.9800 . ?
C18 H18B 0.9800 . ?
C18 H18C 0.9800 . ?
C19 H19A 0.9800 . ?
C19 H19B 0.9800 . ?
C19 H19C 0.9800 . ?

loop_
_geom_hbond_atom_site_label_D
_geom_hbond_atom_site_label_H
_geom_hbond_atom_site_label_A
_geom_hbond_distance_DH
_geom_hbond_distance_HA
_geom_hbond_distance_DA
_geom_hbond_angle_DHA
_geom_hbond_site_symmetry_A
_geom_hbond_publ_flag
N1 H1A O1 0.868(16) 2.560(16) 3.3399(11) 149.9(13) 2_655 yes
O1 H1 N1 0.817(17) 1.878(18) 2.6500(11) 157.0(16) . yes

loop_
_geom_torsion_atom_site_label_1
_geom_torsion_atom_site_label_2
_geom_torsion_atom_site_label_3
_geom_torsion_atom_site_label_4
_geom_torsion
_geom_torsion_site_symmetry_1
_geom_torsion_site_symmetry_2
_geom_torsion_site_symmetry_3
_geom_torsion_site_symmetry_4
_geom_torsion_publ_flag
C8 N1 C1 C2 171.42(8) . . . . ?
N1 C1 C2 C7 148.89(8) . . . . ?
N1 C1 C2 C3 -34.02(12) . . . . ?
C7 C2 C3 O1 -178.50(8) . . . . ?
C1 C2 C3 O1 4.42(13) . . . . ?
C7 C2 C3 C4 1.69(13) . . . . ?
C1 C2 C3 C4 -175.39(8) . . . . ?
O1 C3 C4 C5 178.84(8) . . . . ?
C2 C3 C4 C5 -1.35(13) . . . . ?
O1 C3 C4 Br1 -0.75(11) . . . . ?
C2 C3 C4 Br1 179.06(6) . . . . ?
C3 C4 C5 C6 -0.24(14) . . . . ?
Br1 C4 C5 C6 179.35(7) . . . . ?
C4 C5 C6 C7 1.50(14) . . . . ?
C4 C5 C6 Br2 -176.79(7) . . . . ?
C5 C6 C7 C2 -1.14(14) . . . . ?
Br2 C6 C7 C2 177.14(7) . . . . ?
C3 C2 C7 C6 -0.49(13) . . . . ?
C1 C2 C7 C6 176.68(8) . . . . ?
C1 N1 C8 C13 -82.03(10) . . . . ?
C1 N1 C8 C9 98.48(10) . . . . ?
C13 C8 C9 C10 0.19(13) . . . . ?
N1 C8 C9 C10 179.66(8) . . . . ?
C13 C8 C9 C14 -175.96(9) . . . . ?
N1 C8 C9 C14 3.51(13) . . . . ?
C8 C9 C10 C11 0.52(14) . . . . ?
C14 C9 C10 C11 176.65(9) . . . . ?
C9 C10 C11 C12 -0.69(16) . . . . ?
C10 C11 C12 C13 0.15(16) . . . . ?
C11 C12 C13 C8 0.54(15) . . . . ?
C11 C12 C13 C17 -174.66(9) . . . . ?
C9 C8 C13 C12 -0.70(13) . . . . ?
N1 C8 C13 C12 179.82(8) . . . . ?
C9 C8 C13 C17 174.37(8) . . . . ?
N1 C8 C13 C17 -5.11(13) . . . . ?
C10 C9 C14 C16 26.87(14) . . . . ?
C8 C9 C14 C16 -157.09(9) . . . . ?
C10 C9 C14 C15 -96.51(11) . . . . ?
C8 C9 C14 C15 79.53(11) . . . . ?
C12 C13 C17 C19 -42.79(12) . . . . ?
C8 C13 C17 C19 142.22(10) . . . . ?
C12 C13 C17 C18 81.35(11) . . . . ?
C8 C13 C17 C18 -93.64(11) . . . . ?
